data_7228732
loop_
_publ_author_name
'De Rosa, Margherita'
'La Manna, Pellegrino'
'Soriente, Annunziata'
'Gaeta, Carmine'
'Talotta, Carmen'
'Hickey, Neal'
'Geremia, Silvano'
'Neri, Placido'

_publ_section_title
;
 Supramolecular Synthons in the Gamma-Hydroxybutenolides
;
_journal_name_full CrystEngComm
_journal_paper_doi 10.1039/C7CE00953D
_journal_year 2017
_chemical_formula_moiety 'C12 H12 S O5'
_chemical_formula_sum 'C12 H12 O5 S'
_chemical_formula_weight 268.28
_space_group_IT_number 14
_symmetry_cell_setting monoclinic
_symmetry_Int_Tables_number 14
_symmetry_space_group_name_Hall '-P 2ybc'
_symmetry_space_group_name_H-M 'P 1 21/c 1'
_atom_sites_solution_hydrogens geom
_atom_sites_solution_primary direct
_atom_sites_solution_secondary direct
_audit_conform_dict_location ftp://ftp.iucr.org/pub/cif_core.dic
_audit_conform_dict_name cif_core.dic
_audit_conform_dict_version 2.4.3
_audit_creation_date 2017-05-17T12:50:59-00:00
_audit_creation_method 'WinGX routine CIF_UPDATE'
_audit_update_record
;
2017-05-17 deposited with the CCDC.
2017-07-24 downloaded from the CCDC.
;
_cell_angle_alpha 90
_cell_angle_beta 103.063(6)
_cell_angle_gamma 90
_cell_formula_units_Z 4
_cell_length_a 11.4260(8)
_cell_length_b 8.0080(7)
_cell_length_c 13.8850(13)
_cell_measurement_reflns_used 7072
_cell_measurement_temperature 100(2)
_cell_measurement_theta_max 28.689
_cell_measurement_theta_min 1.83
_cell_measurement_wavelength 0.7
_cell_volume 1237.59(18)
_computing_cell_refinement 'XDS (Kabasch, 2010)'
_computing_data_collection 'ELETTRA XRD1 data Collection SW'
_computing_data_reduction XDS
_computing_molecular_graphics 'ORTEP-3 for Windows (Farrugia, 2012)'
_computing_publication_material 'WinGX publication routines (Farrugia, 2012)'
_computing_structure_refinement 'SHELXL-2014/7 (Sheldrick, 2014)'
_computing_structure_solution 'SIR-2014 (Burla et al., 2014)'
_diffrn_ambient_temperature 100(2)
_diffrn_measured_fraction_theta_full 0.993
_diffrn_measured_fraction_theta_max 0.992
_diffrn_measurement_device 'Area detector'
_diffrn_measurement_device_type 'Dectris Pilatus 2M'
_diffrn_measurement_method 'Rotating Crystal'
_diffrn_radiation_probe x-ray
_diffrn_radiation_type synchrotron
_diffrn_radiation_wavelength 0.7
_diffrn_reflns_av_R_equivalents 0.0436
_diffrn_reflns_av_unetI/netI 0.0265
_diffrn_reflns_Laue_measured_fraction_full 0.993
_diffrn_reflns_Laue_measured_fraction_max 0.992
_diffrn_reflns_limit_h_max 15
_diffrn_reflns_limit_h_min -15
_diffrn_reflns_limit_k_max 10
_diffrn_reflns_limit_k_min -10
_diffrn_reflns_limit_l_max 18
_diffrn_reflns_limit_l_min -18
_diffrn_reflns_number 19220
_diffrn_reflns_point_group_measured_fraction_full 0.993
_diffrn_reflns_point_group_measured_fraction_max 0.992
_diffrn_reflns_theta_full 24.835
_diffrn_reflns_theta_max 28.217
_diffrn_reflns_theta_min 1.802
_diffrn_standards_number 0
_exptl_absorpt_coefficient_mu 0.257
_exptl_absorpt_correction_type none
_exptl_crystal_colour colourless
_exptl_crystal_density_diffrn 1.44
_exptl_crystal_density_method 'not measured'
_exptl_crystal_description block
_exptl_crystal_F_000 560
_exptl_crystal_size_max 0.15
_exptl_crystal_size_mid 0.12
_exptl_crystal_size_min 0.1
_refine_diff_density_max 0.384
_refine_diff_density_min -0.839
_refine_diff_density_rms 0.11
_refine_ls_extinction_coef 1.55(4)
_refine_ls_extinction_expression Fc^*^=kFc[1+0.001xFc^2^\l^3^/sin(2\q)]^-1/4^
_refine_ls_extinction_method 'SHELXL-2014/7 (Sheldrick 2014'
_refine_ls_goodness_of_fit_ref 1.159
_refine_ls_hydrogen_treatment constr
_refine_ls_matrix_type full
_refine_ls_number_constraints 0
_refine_ls_number_parameters 166
_refine_ls_number_reflns 3168
_refine_ls_number_restraints 0
_refine_ls_restrained_S_all 1.159
_refine_ls_R_factor_all 0.0464
_refine_ls_R_factor_gt 0.0463
_refine_ls_shift/su_max 0.001
_refine_ls_shift/su_mean 0
_refine_ls_structure_factor_coef Fsqd
_refine_ls_weighting_details 'w=1/[\s^2^(Fo^2^)+(0.0619P)^2^+0.6237P] where P=(Fo^2^+2Fc^2^)/3'
_refine_ls_weighting_scheme calc
_refine_ls_wR_factor_gt 0.12
_refine_ls_wR_factor_ref 0.1201
_reflns_Friedel_coverage 0
_reflns_number_gt 3151
_reflns_number_total 3168
_reflns_threshold_expression 'I > 2\s(I)'
_cod_data_source_file c7ce00953d2.cif
_cod_data_source_block shelx_CCDC2
_cod_original_sg_symbol_H-M 'P 21/c'
_cod_database_code 7228732
_shelx_estimated_absorpt_t_min 0.962
_shelx_estimated_absorpt_t_max 0.975

loop_
_symmetry_equiv_pos_as_xyz
'x, y, z'
'-x, y+1/2, -z+1/2'
'-x, -y, -z'
'x, -y-1/2, z-1/2'

loop_
_atom_site_label
_atom_site_type_symbol
_atom_site_fract_x
_atom_site_fract_y
_atom_site_fract_z
_atom_site_U_iso_or_equiv
_atom_site_adp_type
_atom_site_occupancy
_atom_site_site_symmetry_order
_atom_site_calc_flag
_atom_site_refinement_flags_posn
_atom_site_refinement_flags_adp
C1 C 0.24246(15) 0.6027(2) 0.54513(13) 0.0292(3) Uani 1 1 d . .
H1A H 0.2029 0.6329 0.4772 0.044 Uiso 1 1 calc R U
H1B H 0.2607 0.7043 0.5851 0.044 Uiso 1 1 calc R U
H1C H 0.1891 0.531 0.5731 0.044 Uiso 1 1 calc R U
C2 C 0.35662(13) 0.51112(17) 0.54515(10) 0.0203(3) Uani 1 1 d . .
H2A H 0.4101 0.583 0.5161 0.024 Uiso 1 1 calc R U
H2B H 0.3984 0.4849 0.614 0.024 Uiso 1 1 calc R U
C3 C 0.31884(10) 0.36998(15) 0.39094(9) 0.0136(3) Uani 1 1 d . .
C4 C 0.27848(11) 0.20586(15) 0.33651(9) 0.0134(3) Uani 1 1 d . .
C5 C 0.35434(11) 0.06013(15) 0.38943(9) 0.0140(3) Uani 1 1 d . .
H5 H 0.3346 0.0399 0.455 0.017 Uiso 1 1 calc R U
C6 C 0.34041(12) -0.09821(16) 0.33095(10) 0.0184(3) Uani 1 1 d . .
H6 H 0.2673 -0.1577 0.3092 0.022 Uiso 1 1 calc R U
C7 C 0.44599(13) -0.14304(15) 0.31399(10) 0.0186(3) Uani 1 1 d . .
H7 H 0.4608 -0.2393 0.2786 0.022 Uiso 1 1 calc R U
C8 C 0.53574(12) -0.01812(15) 0.35938(8) 0.0149(3) Uani 1 1 d . .
C9 C 0.14802(11) 0.17408(16) 0.33743(10) 0.0180(3) Uani 1 1 d . .
C10 C 0.09427(13) 0.16178(19) 0.41801(11) 0.0231(3) Uani 1 1 d . .
H10 H 0.136 0.1767 0.4848 0.028 Uiso 1 1 calc R U
C11 C -0.02902(15) 0.1247(2) 0.38844(17) 0.0356(4) Uani 1 1 d . .
H11 H -0.0799 0.1123 0.4334 0.043 Uiso 1 1 calc R U
C12 C -0.06751(14) 0.1086(2) 0.28950(17) 0.0366(4) Uani 1 1 d . .
H12 H -0.1482 0.0839 0.2572 0.044 Uiso 1 1 calc R U
O1 O 0.33193(9) 0.35581(11) 0.48813(7) 0.0176(2) Uani 1 1 d . .
O2 O 0.33441(9) 0.49558(11) 0.34754(7) 0.0184(2) Uani 1 1 d . .
O3 O 0.29494(9) 0.21423(11) 0.23937(6) 0.0173(2) Uani 1 1 d . .
H1O3 H 0.3126 0.3125 0.2269 0.026 Uiso 1 1 calc R U
O4 O 0.48003(8) 0.10164(11) 0.40320(6) 0.0140(2) Uani 1 1 d . .
O5 O 0.64230(9) -0.01013(12) 0.36307(7) 0.0190(2) Uani 1 1 d . .
S1 S 0.04561(3) 0.13781(5) 0.22915(3) 0.02869(18) Uani 1 1 d . .

loop_
_atom_site_aniso_label
_atom_site_aniso_U_11
_atom_site_aniso_U_22
_atom_site_aniso_U_33
_atom_site_aniso_U_23
_atom_site_aniso_U_13
_atom_site_aniso_U_12
C1 0.0289(7) 0.0278(7) 0.0322(8) -0.0079(6) 0.0096(6) 0.0048(6)
C2 0.0259(6) 0.0176(6) 0.0167(6) -0.0067(4) 0.0028(5) 0.0003(5)
C3 0.0131(5) 0.0127(5) 0.0143(6) -0.0009(4) 0.0019(4) -0.0002(4)
C4 0.0160(5) 0.0114(5) 0.0123(5) 0.0005(4) 0.0019(4) -0.0014(4)
C5 0.0157(5) 0.0116(5) 0.0142(5) 0.0009(4) 0.0024(4) -0.0018(4)
C6 0.0237(6) 0.0105(5) 0.0190(6) 0.0005(4) 0.0003(5) -0.0030(4)
C7 0.0257(7) 0.0112(5) 0.0170(6) -0.0017(4) 0.0011(5) 0.0001(4)
C8 0.0228(6) 0.0116(5) 0.0102(5) 0.0007(4) 0.0035(4) 0.0023(4)
C9 0.0151(6) 0.0139(5) 0.0234(6) 0.0003(4) 0.0012(5) -0.0023(4)
C10 0.0190(6) 0.0243(7) 0.0275(7) 0.0011(5) 0.0084(5) -0.0014(5)
C11 0.0201(7) 0.0272(8) 0.0629(12) 0.0060(7) 0.0162(7) -0.0005(6)
C12 0.0147(6) 0.0177(7) 0.0718(13) 0.0016(7) -0.0020(7) -0.0022(5)
O1 0.0253(5) 0.0143(4) 0.0128(4) -0.0020(3) 0.0037(4) -0.0005(3)
O2 0.0239(5) 0.0131(4) 0.0180(4) 0.0007(3) 0.0040(4) -0.0033(3)
O3 0.0271(5) 0.0129(4) 0.0117(4) 0.0009(3) 0.0039(3) -0.0018(3)
O4 0.0151(4) 0.0124(4) 0.0139(4) -0.0026(3) 0.0023(3) 0.0001(3)
O5 0.0211(5) 0.0191(5) 0.0178(5) -0.0018(3) 0.0064(4) 0.0020(3)
S1 0.0236(2) 0.0236(2) 0.0328(3) -0.00201(13) -0.00653(16) -0.00328(12)

loop_
_atom_type_symbol
_atom_type_description
_atom_type_scat_dispersion_real
_atom_type_scat_dispersion_imag
_atom_type_scat_source
C C 0.003 0.0016 'International Tables Vol C Tables 4.2.6.8 and 6.1.1.4'
H H 0 0 'International Tables Vol C Tables 4.2.6.8 and 6.1.1.4'
O O 0.0105 0.0059 'International Tables Vol C Tables 4.2.6.8 and 6.1.1.4'
S S 0.1218 0.1208 'International Tables Vol C Tables 4.2.6.8 and 6.1.1.4'

loop_
_geom_angle_atom_site_label_1
_geom_angle_atom_site_label_2
_geom_angle_atom_site_label_3
_geom_angle
C2 C1 H1A 109.5
C2 C1 H1B 109.5
H1A C1 H1B 109.5
C2 C1 H1C 109.5
H1A C1 H1C 109.5
H1B C1 H1C 109.5
O1 C2 C1 110.75(12)
O1 C2 H2A 109.5
C1 C2 H2A 109.5
O1 C2 H2B 109.5
C1 C2 H2B 109.5
H2A C2 H2B 108.1
O2 C3 O1 125.68(11)
O2 C3 C4 122.01(11)
O1 C3 C4 112.30(10)
O3 C4 C9 111.20(10)
O3 C4 C3 109.97(9)
C9 C4 C3 109.06(10)
O3 C4 C5 108.16(10)
C9 C4 C5 108.53(10)
C3 C4 C5 109.91(10)
O4 C5 C6 104.35(10)
O4 C5 C4 108.96(9)
C6 C5 C4 113.88(10)
O4 C5 H5 109.8
C6 C5 H5 109.8
C4 C5 H5 109.8
C7 C6 C5 109.62(11)
C7 C6 H6 125.2
C5 C6 H6 125.2
C6 C7 C8 108.27(11)
C6 C7 H7 125.9
C8 C7 H7 125.9
O5 C8 O4 120.65(11)
O5 C8 C7 130.78(12)
O4 C8 C7 108.57(11)
C10 C9 C4 129.08(12)
C10 C9 S1 110.82(10)
C4 C9 S1 120.04(10)
C9 C10 C11 111.95(15)
C9 C10 H10 124
C11 C10 H10 124
C12 C11 C10 113.03(16)
C12 C11 H11 123.5
C10 C11 H11 123.5
C11 C12 S1 112.18(12)
C11 C12 H12 123.9
S1 C12 H12 123.9
C3 O1 C2 116.08(10)
C4 O3 H1O3 109.5
C8 O4 C5 109.18(9)
C12 S1 C9 92.02(8)

loop_
_geom_bond_atom_site_label_1
_geom_bond_atom_site_label_2
_geom_bond_distance
C1 C2 1.497(2)
C1 H1A 0.98
C1 H1B 0.98
C1 H1C 0.98
C2 O1 1.4671(15)
C2 H2A 0.99
C2 H2B 0.99
C3 O2 1.2062(15)
C3 O1 1.3285(15)
C3 C4 1.5342(16)
C4 O3 1.4049(14)
C4 C9 1.5151(17)
C4 C5 1.5379(17)
C5 O4 1.4441(14)
C5 C6 1.4947(17)
C5 H5 1
C6 C7 1.3296(19)
C6 H6 0.95
C7 C8 1.4688(17)
C7 H7 0.95
C8 O5 1.2087(16)
C8 O4 1.3675(14)
C9 C10 1.3961(19)
C9 S1 1.7084(14)
C10 C11 1.407(2)
C10 H10 0.95
C11 C12 1.351(3)
C11 H11 0.95
C12 S1 1.708(2)
C12 H12 0.95
O3 H1O3 0.84

loop_
_geom_torsion_atom_site_label_1
_geom_torsion_atom_site_label_2
_geom_torsion_atom_site_label_3
_geom_torsion_atom_site_label_4
_geom_torsion
O2 C3 C4 O3 15.67(16)
O1 C3 C4 O3 -165.24(10)
O2 C3 C4 C9 -106.50(13)
O1 C3 C4 C9 72.59(13)
O2 C3 C4 C5 134.63(12)
O1 C3 C4 C5 -46.28(13)
O3 C4 C5 O4 68.46(11)
C9 C4 C5 O4 -170.79(9)
C3 C4 C5 O4 -51.61(12)
O3 C4 C5 C6 -47.56(13)
C9 C4 C5 C6 73.19(13)
C3 C4 C5 C6 -167.63(10)
O4 C5 C6 C7 0.52(14)
C4 C5 C6 C7 119.20(12)
C5 C6 C7 C8 -0.22(15)
C6 C7 C8 O5 179.08(13)
C6 C7 C8 O4 -0.19(14)
O3 C4 C9 C10 -178.16(13)
C3 C4 C9 C10 -56.74(17)
C5 C4 C9 C10 62.99(17)
O3 C4 C9 S1 4.97(14)
C3 C4 C9 S1 126.40(10)
C5 C4 C9 S1 -113.88(11)
C4 C9 C10 C11 -177.67(13)
S1 C9 C10 C11 -0.57(16)
C9 C10 C11 C12 0.3(2)
C10 C11 C12 S1 0.11(19)
O2 C3 O1 C2 5.94(18)
C4 C3 O1 C2 -173.11(10)
C1 C2 O1 C3 83.45(15)
O5 C8 O4 C5 -178.83(11)
C7 C8 O4 C5 0.53(13)
C6 C5 O4 C8 -0.63(12)
C4 C5 O4 C8 -122.62(10)
C11 C12 S1 C9 -0.38(14)
C10 C9 S1 C12 0.54(12)
C4 C9 S1 C12 177.93(11)
